data_2243438
loop_
_publ_author_name
'Stenfors, Brock A.'
'Collins, Rachel C.'
'Duran, Jonah R. J.'
'Staples, Richard J.'
'Biros, Shannon M.'
'Ngassa, Felix N.'

_publ_section_title
;
 Crystal structure of 4-methyl-<i>N</i>-propylbenzenesulfonamide
;
_journal_coeditor_code WM5567
_journal_issue 7
_journal_name_full 'Acta Crystallographica Section E'
_journal_page_first 1070
_journal_page_last 1074
_journal_paper_doi 10.1107/S2056989020007756
_journal_volume 76
_journal_year 2020
_chemical_absolute_configuration ad
_chemical_formula_iupac 'C10 H15 N O2 S'
_chemical_formula_moiety 'C10 H15 N O2 S'
_chemical_formula_sum 'C10 H15 N O2 S'
_chemical_formula_weight 213.29
_chemical_name_systematic
;
4-Methyl-<i>N</i>-propylbenzenesulfonamide
;
_space_group_crystal_system monoclinic
_space_group_IT_number 9
_space_group_name_Hall 'C -2yc'
_space_group_name_H-M_alt 'C 1 c 1'
_atom_sites_solution_hydrogens mixed
_atom_sites_solution_primary direct
_audit_creation_method
;
Olex2 1.2-alpha
(compiled 2018.07.26 svn.r3523 for OlexSys, GUI svn.r5532)
;
_cell_angle_alpha 90
_cell_angle_beta 115.1347(6)
_cell_angle_gamma 90
_cell_formula_units_Z 8
_cell_length_a 15.9353(9)
_cell_length_b 10.3526(6)
_cell_length_c 14.8486(9)
_cell_measurement_reflns_used 9996
_cell_measurement_temperature 173(2)
_cell_measurement_theta_max 26.431
_cell_measurement_theta_min 2.421
_cell_volume 2217.7(2)
_computing_cell_refinement
;
SAINT (Bruker, 2013)
;
_computing_data_collection
;
APEX2 (Bruker, 2013)
;
_computing_data_reduction
;
SAINT (Bruker, 2013)
;
_computing_molecular_graphics
;
<i>OLEX2</i> (Dolomanov <i>et al.</i>,  2009; Bourhis <i>et al.</i>,
2015)
;
_computing_publication_material
;
<i>CrystalMaker</i> (Palmer, 2007)
;
_computing_structure_refinement
;
ShelXL (Sheldrick, 2015)
;
_computing_structure_solution
;
ShelXS (Sheldrick, 2008)
;
_diffrn_ambient_temperature 173.15
_diffrn_measured_fraction_theta_full 1.000
_diffrn_measured_fraction_theta_max 1.000
_diffrn_measurement_device_type 'Bruker APEXII CCD'
_diffrn_measurement_method '\f and \w scans'
_diffrn_radiation_type MoK\a
_diffrn_radiation_wavelength 0.71073
_diffrn_reflns_av_R_equivalents 0.0276
_diffrn_reflns_av_unetI/netI 0.0221
_diffrn_reflns_limit_h_max 19
_diffrn_reflns_limit_h_min -19
_diffrn_reflns_limit_k_max 12
_diffrn_reflns_limit_k_min -12
_diffrn_reflns_limit_l_max 18
_diffrn_reflns_limit_l_min -18
_diffrn_reflns_number 18931
_diffrn_reflns_theta_full 25.242
_diffrn_reflns_theta_max 26.431
_diffrn_reflns_theta_min 2.421
_diffrn_standards_number 0
_exptl_absorpt_coefficient_mu 0.267
_exptl_absorpt_correction_T_max 0.7454
_exptl_absorpt_correction_T_min 0.6836
_exptl_absorpt_correction_type multi-scan
_exptl_absorpt_process_details
;
(<i>SADABS</i>; Bruker, 2013)
;
_exptl_crystal_colour colourless
_exptl_crystal_density_diffrn 1.278
_exptl_crystal_description block
_exptl_crystal_F_000 912
_exptl_crystal_size_max 0.445
_exptl_crystal_size_mid 0.402
_exptl_crystal_size_min 0.392
_refine_diff_density_max 0.272
_refine_diff_density_min -0.203
_refine_ls_abs_structure_details
;
Flack <i>x</i> determined using 2140 quotients
[(<i>I</i>^+^)-(<i>I</i>^-^)]/[(<i>I</i>^+^)+(<i>I</i>^-^)]
(Parsons <i>et al.</i>, 2013)
;
_refine_ls_abs_structure_Flack 0.443(19)
_refine_ls_extinction_method none
_refine_ls_goodness_of_fit_ref 1.024
_refine_ls_hydrogen_treatment mixed
_refine_ls_matrix_type full
_refine_ls_number_parameters 265
_refine_ls_number_reflns 4554
_refine_ls_number_restraints 2
_refine_ls_restrained_S_all 1.024
_refine_ls_R_factor_all 0.0318
_refine_ls_R_factor_gt 0.0308
_refine_ls_shift/su_max 0.000
_refine_ls_shift/su_mean 0.000
_refine_ls_structure_factor_coef Fsqd
_refine_ls_weighting_details 'w=1/[\s^2^(Fo^2^)+(0.0503P)^2^+0.9882P] where P=(Fo^2^+2Fc^2^)/3'
_refine_ls_weighting_scheme calc
_refine_ls_wR_factor_gt 0.0816
_refine_ls_wR_factor_ref 0.0828
_reflns_number_gt 4422
_reflns_number_total 4554
_reflns_threshold_expression 'I > 2\s(I)'
_cod_data_source_file wm5567sup1.cif
_cod_data_source_block I
_cod_database_code 2243438
_shelx_space_group_comment
;
The symmetry employed for this shelxl refinement is uniquely defined
by the following loop, which should always be used as a source of
symmetry information in preference to the above space-group names.
They are only intended as comments.
;
_shelx_estimated_absorpt_t_min 0.890
_shelx_estimated_absorpt_t_max 0.902
_shelxl_version_number 2.014

loop_
_space_group_symop_operation_xyz
'x, y, z'
'x, -y, z+1/2'
'x+1/2, y+1/2, z'
'x+1/2, -y+1/2, z+1/2'

loop_
_atom_site_type_symbol
_atom_site_label
_atom_site_fract_x
_atom_site_fract_y
_atom_site_fract_z
_atom_site_U_iso_or_equiv
_atom_site_adp_type
_atom_site_calc_flag
_atom_site_occupancy
_atom_site_disorder_assembly
_atom_site_disorder_group
S S1A 0.40337(4) 0.32398(6) 0.21849(4) 0.02809(16) Uani d 1 . .
S S1 0.61545(4) 0.30322(7) 0.77858(4) 0.03083(17) Uani d 1 . .
O O2A 0.33689(14) 0.2460(2) 0.14206(15) 0.0368(5) Uani d 1 . .
C C1A 0.48935(19) 0.2218(3) 0.3034(2) 0.0266(5) Uani d 1 . .
C C5 0.3803(2) 0.1709(3) 0.5601(3) 0.0388(7) Uani d 1 . .
H H5 0.3189 0.2015 0.5231 0.047 Uiso calc 1 . .
C C3A 0.6417(2) 0.1911(3) 0.4327(2) 0.0325(6) Uani d 1 . .
H H3A 0.7009 0.2249 0.4749 0.039 Uiso calc 1 . .
C C1 0.5341(2) 0.2024(3) 0.6871(2) 0.0300(6) Uani d 1 . .
C C6 0.4440(2) 0.2486(3) 0.6334(2) 0.0366(7) Uani d 1 . .
H H6 0.4267 0.3316 0.6470 0.044 Uiso calc 1 . .
C C4 0.4047(2) 0.0488(3) 0.5397(2) 0.0347(6) Uani d 1 . .
C C2A 0.5763(2) 0.2713(3) 0.3643(2) 0.0324(6) Uani d 1 . .
H H2A 0.5905 0.3593 0.3590 0.039 Uiso calc 1 . .
N N1 0.62264(18) 0.4342(2) 0.72284(18) 0.0328(5) Uani d 1 . .
O O2 0.58027(16) 0.3406(2) 0.84936(15) 0.0400(5) Uani d 1 . .
C C4A 0.6225(2) 0.0614(3) 0.4409(2) 0.0319(6) Uani d 1 . .
O O1A 0.45006(14) 0.4257(2) 0.19202(16) 0.0362(5) Uani d 1 . .
C C2 0.5590(2) 0.0820(3) 0.6681(2) 0.0370(7) Uani d 1 . .
H H2 0.6204 0.0514 0.7050 0.044 Uiso calc 1 . .
C C3 0.4942(2) 0.0052(3) 0.5949(2) 0.0418(7) Uani d 1 . .
H H3 0.5115 -0.0784 0.5825 0.050 Uiso calc 1 . .
N N1A 0.34797(17) 0.3914(2) 0.27586(19) 0.0332(5) Uani d 1 . .
C C5A 0.5348(2) 0.0145(3) 0.3788(2) 0.0350(6) Uani d 1 . .
H H5A 0.5204 -0.0736 0.3837 0.042 Uiso calc 1 . .
C C8 0.6443(2) 0.4213(3) 0.6357(2) 0.0399(7) Uani d 1 . .
H H8A 0.5885 0.3916 0.5774 0.048 Uiso calc 1 . .
H H8B 0.6936 0.3558 0.6499 0.048 Uiso calc 1 . .
C C9A 0.3349(2) 0.5714(3) 0.3760(2) 0.0421(7) Uani d 1 . .
H H9AA 0.2776 0.5292 0.3720 0.051 Uiso calc 1 . .
H H9AB 0.3659 0.6119 0.4425 0.051 Uiso calc 1 . .
C C6A 0.4685(2) 0.0937(3) 0.3105(2) 0.0338(6) Uani d 1 . .
H H6A 0.4090 0.0604 0.2688 0.041 Uiso calc 1 . .
O O1 0.70368(15) 0.2382(2) 0.81488(17) 0.0411(5) Uani d 1 . .
C C7 0.3343(3) -0.0346(3) 0.4595(3) 0.0480(8) Uani d 1 . .
H H7A 0.3372 -0.0177 0.3960 0.072 Uiso calc 1 . .
H H7B 0.2720 -0.0144 0.4535 0.072 Uiso calc 1 . .
H H7C 0.3480 -0.1259 0.4772 0.072 Uiso calc 1 . .
C C7A 0.6943(2) -0.0253(3) 0.5154(2) 0.0420(7) Uani d 1 . .
H H7AA 0.7558 0.0133 0.5359 0.063 Uiso calc 1 . .
H H7AB 0.6928 -0.1099 0.4851 0.063 Uiso calc 1 . .
H H7AC 0.6810 -0.0358 0.5737 0.063 Uiso calc 1 . .
C C8A 0.3984(2) 0.4693(3) 0.3654(2) 0.0377(6) Uani d 1 . .
H H8AA 0.4523 0.5114 0.3608 0.045 Uiso calc 1 . .
H H8AB 0.4219 0.4127 0.4248 0.045 Uiso calc 1 . .
C C10 0.6052(3) 0.6546(4) 0.5879(3) 0.0575(10) Uani d 1 . .
H H10D 0.5466 0.6260 0.5343 0.086 Uiso calc 1 . .
H H10E 0.6273 0.7319 0.5666 0.086 Uiso calc 1 . .
H H10F 0.5953 0.6747 0.6472 0.086 Uiso calc 1 . .
C C9 0.6761(3) 0.5489(4) 0.6120(3) 0.0535(9) Uani d 1 . .
H H9A 0.7334 0.5760 0.6696 0.064 Uiso calc 1 . .
H H9B 0.6916 0.5370 0.5546 0.064 Uiso calc 1 . .
C C10A 0.3090(3) 0.6751(4) 0.2977(3) 0.0613(11) Uani d 1 . .
H H10A 0.2820 0.6352 0.2316 0.092 Uiso calc 1 . .
H H10B 0.3645 0.7240 0.3061 0.092 Uiso calc 1 . .
H H10C 0.2636 0.7335 0.3044 0.092 Uiso calc 1 . .
H H1A 0.307(2) 0.343(3) 0.277(2) 0.034(9) Uiso d 1 . .
H H1 0.576(2) 0.481(3) 0.713(2) 0.030(8) Uiso d 1 . .

loop_
_atom_site_aniso_label
_atom_site_aniso_U_11
_atom_site_aniso_U_22
_atom_site_aniso_U_33
_atom_site_aniso_U_12
_atom_site_aniso_U_13
_atom_site_aniso_U_23
S1A 0.0225(3) 0.0303(3) 0.0288(3) -0.0027(3) 0.0082(3) 0.0011(3)
S1 0.0278(3) 0.0362(3) 0.0270(3) 0.0067(3) 0.0102(3) -0.0013(3)
O2A 0.0286(10) 0.0384(11) 0.0336(10) -0.0029(9) 0.0039(9) -0.0020(9)
C1A 0.0250(13) 0.0287(13) 0.0257(13) -0.0013(10) 0.0104(11) 0.0008(11)
C5 0.0275(15) 0.0389(17) 0.0436(18) 0.0017(12) 0.0088(14) -0.0004(13)
C3A 0.0274(14) 0.0338(16) 0.0327(15) -0.0037(11) 0.0094(13) -0.0031(11)
C1 0.0281(14) 0.0353(14) 0.0289(14) 0.0030(11) 0.0143(12) 0.0011(11)
C6 0.0304(14) 0.0304(15) 0.0451(17) 0.0054(12) 0.0124(14) -0.0022(12)
C4 0.0403(16) 0.0338(15) 0.0327(14) -0.0044(12) 0.0180(13) -0.0004(12)
C2A 0.0275(14) 0.0305(14) 0.0362(15) -0.0043(11) 0.0106(12) 0.0009(11)
N1 0.0309(12) 0.0334(12) 0.0349(12) 0.0048(10) 0.0147(10) -0.0028(10)
O2 0.0442(12) 0.0468(12) 0.0318(10) 0.0060(10) 0.0188(9) -0.0014(9)
C4A 0.0348(15) 0.0362(15) 0.0263(13) 0.0020(12) 0.0143(12) 0.0023(11)
O1A 0.0305(10) 0.0367(11) 0.0405(11) -0.0013(8) 0.0141(9) 0.0073(9)
C2 0.0347(15) 0.0360(15) 0.0392(16) 0.0100(12) 0.0147(13) 0.0005(13)
C3 0.0485(19) 0.0360(16) 0.0412(17) 0.0063(14) 0.0193(15) -0.0034(13)
N1A 0.0244(11) 0.0343(13) 0.0404(13) -0.0051(10) 0.0133(10) -0.0042(10)
C5A 0.0417(17) 0.0272(14) 0.0353(14) -0.0046(12) 0.0156(13) 0.0016(11)
C8 0.0415(16) 0.0430(16) 0.0420(16) 0.0048(14) 0.0243(14) -0.0015(14)
C9A 0.0377(16) 0.0497(19) 0.0421(17) -0.0032(14) 0.0199(14) -0.0107(14)
C6A 0.0323(14) 0.0337(14) 0.0323(14) -0.0075(12) 0.0105(12) -0.0024(11)
O1 0.0334(11) 0.0448(13) 0.0379(11) 0.0111(9) 0.0083(9) 0.0001(9)
C7 0.051(2) 0.0457(18) 0.0440(18) -0.0119(15) 0.0171(16) -0.0088(15)
C7A 0.0437(18) 0.0407(17) 0.0381(16) 0.0047(13) 0.0139(14) 0.0081(13)
C8A 0.0321(15) 0.0457(16) 0.0323(14) -0.0014(13) 0.0109(12) -0.0053(13)
C10 0.079(3) 0.0418(19) 0.060(2) -0.0037(19) 0.038(2) 0.0091(16)
C9 0.053(2) 0.058(2) 0.062(2) -0.0094(17) 0.0365(19) -0.0031(18)
C10A 0.082(3) 0.042(2) 0.051(2) 0.0113(19) 0.021(2) -0.0126(16)

loop_
_atom_type_symbol
_atom_type_description
_atom_type_scat_dispersion_real
_atom_type_scat_dispersion_imag
_atom_type_scat_source
C C 0.0033 0.0016 'International Tables Vol C Tables 4.2.6.8 and 6.1.1.4'
H H 0.0000 0.0000 'International Tables Vol C Tables 4.2.6.8 and 6.1.1.4'
N N 0.0061 0.0033 'International Tables Vol C Tables 4.2.6.8 and 6.1.1.4'
O O 0.0106 0.0060 'International Tables Vol C Tables 4.2.6.8 and 6.1.1.4'
S S 0.1246 0.1234 'International Tables Vol C Tables 4.2.6.8 and 6.1.1.4'

loop_
_geom_angle_atom_site_label_1
_geom_angle_atom_site_label_2
_geom_angle_atom_site_label_3
_geom_angle_site_symmetry_1
_geom_angle_site_symmetry_3
_geom_angle
_geom_angle_publ_flag
O2A S1A C1A . . 108.49(13) ?
O2A S1A O1A . . 119.48(13) ?
O2A S1A N1A . . 105.96(13) ?
O1A S1A C1A . . 107.43(13) ?
O1A S1A N1A . . 106.77(13) ?
N1A S1A C1A . . 108.27(13) ?
N1 S1 C1 . . 106.86(13) ?
O2 S1 C1 . . 109.52(13) ?
O2 S1 N1 . . 106.43(13) ?
O2 S1 O1 . . 118.26(13) ?
O1 S1 C1 . . 107.03(13) ?
O1 S1 N1 . . 108.23(14) ?
C2A C1A S1A . . 120.0(2) ?
C6A C1A S1A . . 119.4(2) ?
C6A C1A C2A . . 120.6(3) ?
C6 C5 H5 . . 119.4 ?
C6 C5 C4 . . 121.2(3) ?
C4 C5 H5 . . 119.4 ?
C2A C3A H3A . . 119.4 ?
C2A C3A C4A . . 121.2(3) ?
C4A C3A H3A . . 119.4 ?
C6 C1 S1 . . 118.5(2) ?
C2 C1 S1 . . 120.8(2) ?
C2 C1 C6 . . 120.7(3) ?
C5 C6 C1 . . 118.8(3) ?
C5 C6 H6 . . 120.6 ?
C1 C6 H6 . . 120.6 ?
C5 C4 C7 . . 120.5(3) ?
C3 C4 C5 . . 118.7(3) ?
C3 C4 C7 . . 120.8(3) ?
C1A C2A H2A . . 120.4 ?
C3A C2A C1A . . 119.2(3) ?
C3A C2A H2A . . 120.4 ?
S1 N1 H1 . . 108(2) ?
C8 N1 S1 . . 117.7(2) ?
C8 N1 H1 . . 115(2) ?
C3A C4A C5A . . 118.3(3) ?
C3A C4A C7A . . 120.8(3) ?
C5A C4A C7A . . 120.9(3) ?
C1 C2 H2 . . 120.1 ?
C1 C2 C3 . . 119.7(3) ?
C3 C2 H2 . . 120.1 ?
C4 C3 C2 . . 120.9(3) ?
C4 C3 H3 . . 119.5 ?
C2 C3 H3 . . 119.5 ?
S1A N1A H1A . . 111(2) ?
C8A N1A S1A . . 120.07(19) ?
C8A N1A H1A . . 117(2) ?
C4A C5A H5A . . 119.4 ?
C6A C5A C4A . . 121.2(3) ?
C6A C5A H5A . . 119.4 ?
N1 C8 H8A . . 109.5 ?
N1 C8 H8B . . 109.5 ?
N1 C8 C9 . . 110.6(3) ?
H8A C8 H8B . . 108.1 ?
C9 C8 H8A . . 109.5 ?
C9 C8 H8B . . 109.5 ?
H9AA C9A H9AB . . 107.8 ?
C8A C9A H9AA . . 109.0 ?
C8A C9A H9AB . . 109.0 ?
C10A C9A H9AA . . 109.0 ?
C10A C9A H9AB . . 109.0 ?
C10A C9A C8A . . 113.1(3) ?
C1A C6A H6A . . 120.3 ?
C5A C6A C1A . . 119.5(3) ?
C5A C6A H6A . . 120.3 ?
C4 C7 H7A . . 109.5 ?
C4 C7 H7B . . 109.5 ?
C4 C7 H7C . . 109.5 ?
H7A C7 H7B . . 109.5 ?
H7A C7 H7C . . 109.5 ?
H7B C7 H7C . . 109.5 ?
C4A C7A H7AA . . 109.5 ?
C4A C7A H7AB . . 109.5 ?
C4A C7A H7AC . . 109.5 ?
H7AA C7A H7AB . . 109.5 ?
H7AA C7A H7AC . . 109.5 ?
H7AB C7A H7AC . . 109.5 ?
N1A C8A C9A . . 110.1(2) ?
N1A C8A H8AA . . 109.6 ?
N1A C8A H8AB . . 109.6 ?
C9A C8A H8AA . . 109.6 ?
C9A C8A H8AB . . 109.6 ?
H8AA C8A H8AB . . 108.2 ?
H10D C10 H10E . . 109.5 ?
H10D C10 H10F . . 109.5 ?
H10E C10 H10F . . 109.5 ?
C9 C10 H10D . . 109.5 ?
C9 C10 H10E . . 109.5 ?
C9 C10 H10F . . 109.5 ?
C8 C9 H9A . . 108.9 ?
C8 C9 H9B . . 108.9 ?
C10 C9 C8 . . 113.5(3) ?
C10 C9 H9A . . 108.9 ?
C10 C9 H9B . . 108.9 ?
H9A C9 H9B . . 107.7 ?
C9A C10A H10A . . 109.5 ?
C9A C10A H10B . . 109.5 ?
C9A C10A H10C . . 109.5 ?
H10A C10A H10B . . 109.5 ?
H10A C10A H10C . . 109.5 ?
H10B C10A H10C . . 109.5 ?

loop_
_geom_bond_atom_site_label_1
_geom_bond_atom_site_label_2
_geom_bond_site_symmetry_2
_geom_bond_distance
_geom_bond_publ_flag
S1A O2A . 1.428(2) ?
S1A C1A . 1.766(3) ?
S1A O1A . 1.437(2) ?
S1A N1A . 1.622(3) ?
S1 C1 . 1.766(3) ?
S1 N1 . 1.618(3) ?
S1 O2 . 1.438(2) ?
S1 O1 . 1.441(2) ?
C1A C2A . 1.392(4) ?
C1A C6A . 1.382(4) ?
C5 H5 . 0.9500 ?
C5 C6 . 1.387(5) ?
C5 C4 . 1.393(4) ?
C3A H3A . 0.9500 ?
C3A C2A . 1.381(4) ?
C3A C4A . 1.394(4) ?
C1 C6 . 1.397(4) ?
C1 C2 . 1.374(4) ?
C6 H6 . 0.9500 ?
C4 C3 . 1.385(5) ?
C4 C7 . 1.512(4) ?
C2A H2A . 0.9500 ?
N1 C8 . 1.481(4) ?
N1 H1 . 0.85(3) ?
C4A C5A . 1.394(4) ?
C4A C7A . 1.505(4) ?
C2 H2 . 0.9500 ?
C2 C3 . 1.389(5) ?
C3 H3 . 0.9500 ?
N1A C8A . 1.469(4) ?
N1A H1A . 0.82(3) ?
C5A H5A . 0.9500 ?
C5A C6A . 1.381(4) ?
C8 H8A . 0.9900 ?
C8 H8B . 0.9900 ?
C8 C9 . 1.509(5) ?
C9A H9AA . 0.9900 ?
C9A H9AB . 0.9900 ?
C9A C8A . 1.518(4) ?
C9A C10A . 1.505(6) ?
C6A H6A . 0.9500 ?
C7 H7A . 0.9800 ?
C7 H7B . 0.9800 ?
C7 H7C . 0.9800 ?
C7A H7AA . 0.9800 ?
C7A H7AB . 0.9800 ?
C7A H7AC . 0.9800 ?
C8A H8AA . 0.9900 ?
C8A H8AB . 0.9900 ?
C10 H10D . 0.9800 ?
C10 H10E . 0.9800 ?
C10 H10F . 0.9800 ?
C10 C9 . 1.503(6) ?
C9 H9A . 0.9900 ?
C9 H9B . 0.9900 ?
C10A H10A . 0.9800 ?
C10A H10B . 0.9800 ?
C10A H10C . 0.9800 ?

loop_
_geom_hbond_atom_site_label_D
_geom_hbond_atom_site_label_H
_geom_hbond_atom_site_label_A
_geom_hbond_site_symmetry_A
_geom_hbond_distance_DH
_geom_hbond_distance_HA
_geom_hbond_distance_DA
_geom_hbond_angle_DHA
C3A H3A O2A 4 0.95 2.53 3.399(4) 152.8
C6 H6 O1A 2_565 0.95 2.59 3.474(4) 156
C8 H8B O2A 4 0.99 2.56 3.489(4) 156.1
C8A H8AA O2 2_564 0.99 2.61 3.594(4) 170.2
N1A H1A O1 4_454 0.82(3) 2.14(3) 2.925(3) 161(3)
N1 H1 O1A 2_565 0.85(3) 2.13(4) 2.968(3) 172(3)

_cod_database_fobs_code 2243438
